data_7243832
loop_
_publ_author_name
'Xiao, Cheng-Quan'
'Yi, Wen-Hai'
'Hu, Jun-Jie'
'Liu, Sui-Jun'
'Wen, He-Rui'

_publ_section_title
;
 Stable hydrogen-bonded organic frameworks for selective fluorescence
 detection of Al3+ and Fe3+ ions
;
_journal_issue 47
_journal_name_full CrystEngComm
_journal_page_first 8334
_journal_page_last 8342
_journal_paper_doi 10.1039/D1CE01182K
_journal_volume 23
_journal_year 2021
_chemical_formula_sum 'C43.59 H33.41 N2.59 O8.41'
_chemical_formula_weight 728.01
_space_group_crystal_system monoclinic
_space_group_IT_number 14
_space_group_name_Hall '-P 2yn'
_space_group_name_H-M_alt 'P 1 21/n 1'
_atom_sites_solution_hydrogens geom
_audit_creation_method SHELXL-2017/1
_audit_update_record
;
2021-06-04 deposited with the CCDC.	2021-10-28 downloaded from the CCDC.
;
_cell_angle_alpha 90
_cell_angle_beta 92.215(2)
_cell_angle_gamma 90
_cell_formula_units_Z 4
_cell_length_a 11.1855(2)
_cell_length_b 9.8257(2)
_cell_length_c 33.0145(6)
_cell_measurement_reflns_used 24692
_cell_measurement_temperature 293(2)
_cell_measurement_theta_max 31.9000
_cell_measurement_theta_min 1.9700
_cell_volume 3625.76(12)
_computing_structure_refinement 'SHELXL-2017/1 (Sheldrick, 2017)'
_computing_structure_solution 'SHELXT 2014/5 (Sheldrick, 2014)'
_diffrn_ambient_temperature 293(2)
_diffrn_measured_fraction_theta_full 0.999
_diffrn_measured_fraction_theta_max 0.999
_diffrn_measurement_device_type 'Bruker D8 QUEST'
_diffrn_radiation_type MoK\a
_diffrn_radiation_wavelength 0.71073
_diffrn_reflns_av_R_equivalents 0.0369
_diffrn_reflns_av_unetI/netI 0.0449
_diffrn_reflns_Laue_measured_fraction_full 0.999
_diffrn_reflns_Laue_measured_fraction_max 0.999
_diffrn_reflns_limit_h_max 12
_diffrn_reflns_limit_h_min -13
_diffrn_reflns_limit_k_max 11
_diffrn_reflns_limit_k_min -11
_diffrn_reflns_limit_l_max 39
_diffrn_reflns_limit_l_min -39
_diffrn_reflns_number 36084
_diffrn_reflns_point_group_measured_fraction_full 0.999
_diffrn_reflns_point_group_measured_fraction_max 0.999
_diffrn_reflns_theta_full 24.998
_diffrn_reflns_theta_max 24.998
_diffrn_reflns_theta_min 1.946
_exptl_absorpt_coefficient_mu 0.093
_exptl_crystal_colour yellow
_exptl_crystal_density_diffrn 1.334
_exptl_crystal_description block
_exptl_crystal_F_000 1521
_exptl_crystal_size_max 0.22
_exptl_crystal_size_mid 0.21
_exptl_crystal_size_min 0.20
_refine_diff_density_max 0.447
_refine_diff_density_min -0.483
_refine_diff_density_rms 0.048
_refine_ls_extinction_method none
_refine_ls_goodness_of_fit_ref 1.095
_refine_ls_hydrogen_treatment mixed
_refine_ls_matrix_type full
_refine_ls_number_parameters 528
_refine_ls_number_reflns 6381
_refine_ls_number_restraints 21
_refine_ls_restrained_S_all 1.121
_refine_ls_R_factor_all 0.0576
_refine_ls_R_factor_gt 0.0509
_refine_ls_shift/su_max 0.000
_refine_ls_shift/su_mean 0.000
_refine_ls_structure_factor_coef Fsqd
_refine_ls_weighting_details 'w=1/[\s^2^(Fo^2^)+(0.0631P)^2^+2.5209P] where P=(Fo^2^+2Fc^2^)/3'
_refine_ls_weighting_scheme calc
_refine_ls_wR_factor_gt 0.1254
_refine_ls_wR_factor_ref 0.1285
_reflns_Friedel_coverage 0.000
_reflns_number_gt 5763
_reflns_number_total 6381
_reflns_threshold_expression 'I > 2\s(I)'
_cod_data_source_file d1ce01182k2.cif
_cod_data_source_block 4
_cod_depositor_comments 'Adding full bibliography for 7243830--7243833.cif.'
_cod_original_sg_symbol_H-M 'P 21/n'
_cod_database_code 7243832
_shelx_shelxl_version_number 2017/1
_shelx_space_group_comment
;
The symmetry employed for this shelxl refinement is uniquely defined
by the following loop, which should always be used as a source of
symmetry information in preference to the above space-group names.
They are only intended as comments.
;

loop_
_space_group_symop_operation_xyz
'x, y, z'
'-x+1/2, y+1/2, -z+1/2'
'-x, -y, -z'
'x-1/2, -y-1/2, z-1/2'

loop_
_atom_site_label
_atom_site_type_symbol
_atom_site_fract_x
_atom_site_fract_y
_atom_site_fract_z
_atom_site_U_iso_or_equiv
_atom_site_adp_type
_atom_site_occupancy
_atom_site_site_symmetry_order
_atom_site_calc_flag
_atom_site_refinement_flags_posn
_atom_site_refinement_flags_adp
_atom_site_refinement_flags_occupancy
_atom_site_disorder_assembly
_atom_site_disorder_group
O1 O 0.15923(16) 0.47658(17) 0.41888(5) 0.0494(4) Uani 1 1 d . U . . .
H1 H 0.1669(11) 0.487(3) 0.4450(10) 0.074 Uiso 1 1 calc R U . . .
C2 C -0.07098(18) 0.31158(19) 0.35582(6) 0.0298(4) Uani 1 1 d . . . . .
H2 H -0.124438 0.287603 0.375491 0.036 Uiso 1 1 calc R U . . .
O3 O 0.50679(12) 0.08805(14) 0.35066(4) 0.0309(3) Uani 1 1 d . . . . .
H3 H 0.585(2) 0.094(2) 0.3670(5) 0.046 Uiso 1 1 calc R U . . .
O5 O 0.02544(13) -0.08923(13) 0.04767(4) 0.0301(3) Uani 1 1 d . . . . .
H5 H 0.017(2) -0.1006(5) 0.0198(9) 0.055(7) Uiso 1 1 calc R . . . .
C1 C 0.10599(16) 0.43029(18) 0.33672(5) 0.0246(4) Uani 1 1 d . . . . .
H1A H 0.170413 0.486985 0.343315 0.030 Uiso 1 1 calc R U . . .
C28 C -0.47027(15) 0.30111(18) 0.15186(5) 0.0209(4) Uani 1 1 d . . . . .
C23 C -0.01030(14) 0.30130(16) 0.28663(5) 0.0180(3) Uani 1 1 d . . . . .
C3 C -0.09200(16) 0.26963(18) 0.31607(5) 0.0233(4) Uani 1 1 d . . . . .
H3A H -0.160671 0.220317 0.309041 0.028 Uiso 1 1 calc R U . . .
C4 C 0.08639(15) 0.38676(17) 0.29716(5) 0.0210(4) Uani 1 1 d . . . . .
H4 H 0.137934 0.414497 0.277320 0.025 Uiso 1 1 calc R U . . .
O4 O 0.60863(11) 0.20169(16) 0.30439(4) 0.0377(4) Uani 1 1 d . . . . .
C5 C 0.30245(15) 0.08069(17) 0.30376(5) 0.0200(3) Uani 1 1 d . . . . .
H5A H 0.307293 0.030742 0.327693 0.024 Uiso 1 1 calc R U . . .
C6 C 0.40403(14) 0.14611(17) 0.28990(5) 0.0197(3) Uani 1 1 d . . . . .
O6 O -0.00619(12) 0.12740(13) 0.03046(4) 0.0276(3) Uani 1 1 d . . . . .
C7 C 0.18594(14) 0.16454(16) 0.24589(5) 0.0171(3) Uani 1 1 d . . . . .
O7 O -0.52527(12) 0.41717(14) 0.15654(4) 0.0310(3) Uani 1 1 d . . . . .
H7 H -0.587(3) 0.4304(15) 0.1335(9) 0.071(9) Uiso 1 1 calc R . . . .
C24 C -0.14741(14) 0.25318(17) 0.22496(5) 0.0175(3) Uani 1 1 d . . . . .
C8 C -0.02544(14) 0.24402(16) 0.24484(5) 0.0173(3) Uani 1 1 d . . . . .
O8 O -0.49746(12) 0.21846(13) 0.12541(4) 0.0315(3) Uani 1 1 d . . . . .
C9 C 0.08020(15) 0.01575(18) 0.16937(5) 0.0213(4) Uani 1 1 d . . . . .
H9 H 0.106421 -0.048130 0.188513 0.026 Uiso 1 1 calc R U . . .
O9 O -0.0207(2) 0.4031(2) 0.43542(5) 0.0742(7) Uani 1 1 d . . . . .
C10 C -0.20118(14) 0.14093(17) 0.20548(5) 0.0189(3) Uani 1 1 d . . . . .
H10 H -0.165071 0.055832 0.207586 0.023 Uiso 1 1 calc R U . . .
C26 C -0.36350(14) 0.28216(18) 0.18033(5) 0.0195(3) Uani 1 1 d . . . . .
C11 C -0.31513(15) 0.39208(18) 0.20214(5) 0.0210(4) Uani 1 1 d . . . . .
H11 H -0.354727 0.475330 0.201766 0.025 Uiso 1 1 calc R U . . .
C22 C 0.02964(18) 0.38944(19) 0.36656(5) 0.0286(4) Uani 1 1 d . . . . .
C21 C 0.0546(3) 0.4264(2) 0.40963(7) 0.0466(5) Uani 1 1 d . U . . .
C20 C 0.96713(18) 0.0530(3) 0.49500(6) 0.0393(5) Uani 1 1 d . . . . .
H20 H 0.981047 0.132580 0.509706 0.047 Uiso 1 1 calc R U . . .
C25 C -0.30767(14) 0.15564(17) 0.18310(5) 0.0199(3) Uani 1 1 d . . . . .
H25 H -0.341992 0.080847 0.169877 0.024 Uiso 1 1 calc R U . . .
C27 C -0.20822(15) 0.37748(18) 0.22437(5) 0.0206(4) Uani 1 1 d . . . . .
H27 H -0.176722 0.450918 0.238997 0.025 Uiso 1 1 calc R U . . .
C29 C 0.06671(14) 0.18780(16) 0.22530(5) 0.0172(3) Uani 1 1 d . . . . .
C30 C 0.19453(14) 0.09018(17) 0.28188(5) 0.0189(3) Uani 1 1 d . . . . .
H30 H 0.127207 0.046567 0.291276 0.023 Uiso 1 1 calc R U . . .
C31 C 0.51863(15) 0.14840(18) 0.31511(5) 0.0222(4) Uani 1 1 d . . . . .
C32 C 0.39760(14) 0.21390(18) 0.25283(5) 0.0205(4) Uani 1 1 d . . . . .
H32 H 0.465720 0.254379 0.242932 0.025 Uiso 1 1 calc R U . . .
C33 C 0.28983(15) 0.22125(17) 0.23061(5) 0.0195(3) Uani 1 1 d . . . . .
H33 H 0.286635 0.264028 0.205461 0.023 Uiso 1 1 calc R U . . .
C34 C 0.05556(14) 0.14836(17) 0.18165(5) 0.0178(3) Uani 1 1 d . . . . .
C35 C 0.01997(14) 0.24463(17) 0.15238(5) 0.0199(3) Uani 1 1 d . . . . .
H35 H 0.004840 0.333801 0.160118 0.024 Uiso 1 1 calc R U . . .
C36 C 0.06611(15) -0.02197(18) 0.12904(5) 0.0225(4) Uani 1 1 d . . . . .
H36 H 0.081144 -0.111107 0.121244 0.027 Uiso 1 1 calc R U . . .
C37 C 0.00720(15) 0.20802(18) 0.11208(5) 0.0211(4) Uani 1 1 d . . . . .
H37 H -0.016211 0.272687 0.092792 0.025 Uiso 1 1 calc R U . . .
C38 C 0.02922(14) 0.07455(17) 0.10017(5) 0.0202(4) Uani 1 1 d . . . . .
C39 C 0.01518(15) 0.03996(17) 0.05659(5) 0.0217(4) Uani 1 1 d . . . . .
C40 C 0.03646(16) 0.54550(19) 0.00882(5) 0.0244(4) Uani 1 1 d . . . . .
H40 H 0.024673 0.636092 0.001549 0.029 Uiso 1 1 calc R U . . .
C41 C 0.13410(15) 0.51660(18) 0.03880(5) 0.0226(4) Uani 1 1 d . . . . .
C42 C 0.27875(17) 0.5938(2) 0.08932(6) 0.0309(4) Uani 1 1 d . . . . .
H42 H 0.314119 0.665928 0.103565 0.037 Uiso 1 1 calc R U . . .
C43 C 0.70929(18) 0.1748(2) 0.42978(6) 0.0350(5) Uani 1 1 d . . . . .
H43 H 0.659966 0.251022 0.428526 0.042 Uiso 1 1 calc R U . . .
C44 C 0.79927(18) 0.1702(2) 0.45947(6) 0.0365(5) Uani 1 1 d . . . . .
H44 H 0.810295 0.242491 0.477392 0.044 Uiso 1 1 calc R U . . .
C45 C 0.87305(17) 0.0575(2) 0.46247(6) 0.0349(5) Uani 1 1 d . . . . .
C12 C 0.17559(16) 0.38536(19) 0.04744(5) 0.0244(4) Uani 1 1 d . . . . .
H12 H 0.142835 0.311261 0.033444 0.029 Uiso 1 1 calc R U . . .
N1 N 0.68931(14) 0.07579(19) 0.40279(5) 0.0330(4) Uani 1 1 d . . . . .
C19 C 0.76070(19) -0.0325(3) 0.40518(6) 0.0396(5) Uani 1 1 d . . . . .
H19 H 0.748051 -0.102540 0.386547 0.047 Uiso 1 1 calc R U . . .
C18 C 0.85325(19) -0.0458(3) 0.43421(6) 0.0404(5) Uani 1 1 d . . . . .
H18 H 0.901429 -0.122992 0.434734 0.049 Uiso 1 1 calc R U . . .
N3 N 0.31654(13) 0.46795(16) 0.09776(4) 0.0259(3) Uani 1 1 d . . . . .
C13 C 0.18958(17) 0.6224(2) 0.06044(6) 0.0306(4) Uani 1 1 d . . . . .
H13 H 0.166646 0.711991 0.055457 0.037 Uiso 1 1 calc R U . . .
C14 C 0.26508(16) 0.36565(19) 0.07673(5) 0.0258(4) Uani 1 1 d . . . . .
H14 H 0.290894 0.277291 0.082121 0.031 Uiso 1 1 calc R U . . .
N2 N 0.6884(3) 0.0093(3) 0.00149(8) 0.0426(10) Uani 0.588(4) 1 d . U P A 1
C15 C 0.7109(5) 0.0503(9) 0.0305(2) 0.0801(17) Uani 0.588(4) 1 d D U P A 1
C16 C 0.7187(6) 0.0749(7) 0.07601(18) 0.091(2) Uani 0.588(4) 1 d D U P A 1
H16A H 0.774808 0.146637 0.082035 0.137 Uiso 0.588(4) 1 calc R U P A 1
H16B H 0.744758 -0.006904 0.089585 0.137 Uiso 0.588(4) 1 calc R U P A 1
H16C H 0.641341 0.100367 0.085123 0.137 Uiso 0.588(4) 1 calc R U P A 1
O2 O 0.5879(4) 0.1106(5) 0.01249(12) 0.0563(14) Uani 0.412(4) 1 d D U P A 2
H2A H 0.562958 0.062256 0.030564 0.084 Uiso 0.412(4) 1 calc R U P A 2
C17 C 0.6993(5) 0.1332(7) 0.01914(15) 0.0424(15) Uani 0.412(4) 1 d D U P A 2
H17A H 0.722526 0.211781 0.004075 0.064 Uiso 0.412(4) 1 calc R U P A 2
H17B H 0.744383 0.055667 0.010785 0.064 Uiso 0.412(4) 1 calc R U P A 2
H17C H 0.714642 0.149068 0.047553 0.064 Uiso 0.412(4) 1 calc R U P A 2

loop_
_atom_site_aniso_label
_atom_site_aniso_U_11
_atom_site_aniso_U_22
_atom_site_aniso_U_33
_atom_site_aniso_U_23
_atom_site_aniso_U_13
_atom_site_aniso_U_12
O1 0.0710(10) 0.0482(10) 0.0274(8) -0.0077(7) -0.0164(7) 0.0073(8)
C2 0.0425(11) 0.0247(9) 0.0227(9) -0.0029(7) 0.0102(8) -0.0027(8)
O3 0.0253(7) 0.0386(8) 0.0278(7) 0.0050(6) -0.0106(5) -0.0020(6)
O5 0.0519(8) 0.0210(6) 0.0171(6) -0.0016(5) -0.0056(6) 0.0050(6)
C1 0.0232(9) 0.0223(9) 0.0276(9) -0.0051(7) -0.0077(7) 0.0030(7)
C28 0.0201(8) 0.0249(9) 0.0173(8) 0.0029(7) -0.0029(6) -0.0014(7)
C23 0.0178(8) 0.0176(8) 0.0184(8) -0.0002(6) -0.0028(6) 0.0036(6)
C3 0.0248(9) 0.0204(9) 0.0249(9) -0.0023(7) 0.0027(7) -0.0018(7)
C4 0.0178(8) 0.0229(8) 0.0222(8) -0.0013(7) -0.0020(6) 0.0011(7)
O4 0.0200(7) 0.0564(9) 0.0363(8) 0.0068(7) -0.0064(6) -0.0057(6)
C5 0.0219(8) 0.0210(8) 0.0169(8) 0.0014(7) -0.0025(6) 0.0020(7)
C6 0.0189(8) 0.0198(8) 0.0201(8) -0.0042(7) -0.0024(6) 0.0028(6)
O6 0.0440(8) 0.0212(6) 0.0173(6) 0.0001(5) -0.0050(5) 0.0005(5)
C7 0.0174(8) 0.0180(8) 0.0159(8) -0.0031(6) -0.0011(6) 0.0022(6)
O7 0.0274(7) 0.0396(8) 0.0253(7) -0.0082(6) -0.0090(5) 0.0137(6)
C24 0.0155(8) 0.0226(8) 0.0144(7) 0.0017(6) 0.0004(6) -0.0004(6)
C8 0.0172(8) 0.0164(8) 0.0179(8) 0.0018(6) -0.0021(6) -0.0019(6)
O8 0.0327(7) 0.0268(7) 0.0338(7) -0.0019(6) -0.0147(6) -0.0013(5)
C9 0.0226(8) 0.0232(9) 0.0179(8) 0.0030(7) -0.0030(6) 0.0040(7)
O9 0.1146(17) 0.0840(14) 0.0246(8) -0.0197(9) 0.0101(10) -0.0446(13)
C10 0.0182(8) 0.0184(8) 0.0200(8) 0.0014(6) 0.0003(6) 0.0006(6)
C26 0.0158(8) 0.0258(9) 0.0168(8) 0.0020(7) 0.0007(6) -0.0003(7)
C11 0.0204(8) 0.0225(8) 0.0199(8) -0.0005(7) -0.0013(6) 0.0038(7)
C22 0.0421(11) 0.0214(9) 0.0220(9) -0.0039(7) -0.0041(8) 0.0058(8)
C21 0.0849(14) 0.0286(11) 0.0255(11) -0.0076(9) -0.0085(11) -0.0028(10)
C20 0.0338(11) 0.0551(14) 0.0284(10) -0.0051(9) -0.0056(8) 0.0067(9)
C25 0.0187(8) 0.0208(8) 0.0201(8) -0.0004(7) -0.0010(6) -0.0039(6)
C27 0.0207(8) 0.0221(8) 0.0186(8) -0.0037(7) -0.0015(6) -0.0007(7)
C29 0.0175(8) 0.0173(8) 0.0168(8) 0.0018(6) -0.0010(6) -0.0017(6)
C30 0.0180(8) 0.0202(8) 0.0186(8) 0.0008(7) 0.0011(6) 0.0001(6)
C31 0.0216(9) 0.0224(9) 0.0223(9) -0.0025(7) -0.0030(7) 0.0028(7)
C32 0.0162(8) 0.0245(9) 0.0210(8) -0.0011(7) 0.0025(6) -0.0009(6)
C33 0.0206(8) 0.0228(9) 0.0152(8) 0.0009(6) 0.0008(6) 0.0020(7)
C34 0.0128(7) 0.0228(8) 0.0176(8) -0.0002(7) -0.0005(6) -0.0014(6)
C35 0.0214(8) 0.0191(8) 0.0193(8) -0.0001(7) 0.0003(6) 0.0005(6)
C36 0.0255(9) 0.0205(8) 0.0211(8) -0.0015(7) -0.0020(7) 0.0033(7)
C37 0.0242(8) 0.0208(8) 0.0181(8) 0.0039(7) -0.0014(6) 0.0009(7)
C38 0.0203(8) 0.0225(9) 0.0175(8) -0.0004(7) -0.0017(6) -0.0005(7)
C39 0.0244(9) 0.0211(8) 0.0193(8) 0.0011(7) -0.0027(7) 0.0000(7)
C40 0.0253(9) 0.0220(9) 0.0255(9) 0.0041(7) -0.0042(7) 0.0025(7)
C41 0.0214(8) 0.0251(9) 0.0213(8) 0.0032(7) -0.0012(7) 0.0007(7)
C42 0.0309(10) 0.0280(10) 0.0329(10) -0.0046(8) -0.0100(8) 0.0007(8)
C43 0.0291(10) 0.0463(12) 0.0294(10) 0.0050(9) -0.0006(8) 0.0059(9)
C44 0.0345(11) 0.0488(13) 0.0258(10) -0.0007(9) -0.0030(8) 0.0005(9)
C45 0.0261(9) 0.0578(13) 0.0204(9) 0.0017(9) -0.0016(7) 0.0028(9)
C12 0.0237(9) 0.0248(9) 0.0242(9) 0.0007(7) -0.0050(7) -0.0006(7)
N1 0.0229(8) 0.0544(11) 0.0214(8) 0.0040(7) -0.0026(6) 0.0043(7)
C19 0.0339(11) 0.0598(14) 0.0245(10) -0.0066(10) -0.0035(8) 0.0103(10)
C18 0.0324(11) 0.0586(14) 0.0298(10) -0.0027(10) -0.0043(8) 0.0182(10)
N3 0.0221(7) 0.0320(8) 0.0233(8) -0.0004(6) -0.0043(6) 0.0025(6)
C13 0.0323(10) 0.0235(9) 0.0351(10) 0.0000(8) -0.0101(8) 0.0034(8)
C14 0.0245(9) 0.0261(9) 0.0266(9) 0.0031(7) -0.0033(7) 0.0036(7)
N2 0.082(2) 0.0371(17) 0.0069(13) 0.0003(12) -0.0152(13) 0.0035(16)
C15 0.051(3) 0.098(4) 0.091(4) -0.018(4) 0.006(3) -0.007(3)
C16 0.080(4) 0.106(5) 0.087(4) -0.022(4) 0.005(3) -0.004(3)
O2 0.065(3) 0.070(3) 0.034(2) 0.015(2) 0.0011(19) -0.006(2)
C17 0.069(4) 0.039(3) 0.018(2) 0.016(2) -0.012(2) -0.032(3)

loop_
_atom_type_symbol
_atom_type_description
_atom_type_scat_dispersion_real
_atom_type_scat_dispersion_imag
_atom_type_scat_source
C C 0.0033 0.0016 'International Tables Vol C Tables 4.2.6.8 and 6.1.1.4'
H H 0.0000 0.0000 'International Tables Vol C Tables 4.2.6.8 and 6.1.1.4'
N N 0.0061 0.0033 'International Tables Vol C Tables 4.2.6.8 and 6.1.1.4'
O O 0.0106 0.0060 'International Tables Vol C Tables 4.2.6.8 and 6.1.1.4'

loop_
_geom_angle_atom_site_label_1
_geom_angle_atom_site_label_2
_geom_angle_atom_site_label_3
_geom_angle
_geom_angle_site_symmetry_1
_geom_angle_site_symmetry_3
_geom_angle_publ_flag
C21 O1 H1 109.5 . . ?
C3 C2 C22 120.61(17) . . ?
C3 C2 H2 119.7 . . ?
C22 C2 H2 119.7 . . ?
C31 O3 H3 109.5 . . ?
C39 O5 H5 109.5 . . ?
C4 C1 C22 120.08(17) . . ?
C4 C1 H1A 120.0 . . ?
C22 C1 H1A 120.0 . . ?
O8 C28 O7 123.96(15) . . ?
O8 C28 C26 122.30(16) . . ?
O7 C28 C26 113.61(14) . . ?
C3 C23 C4 118.73(15) . . ?
C3 C23 C8 120.38(15) . . ?
C4 C23 C8 120.89(15) . . ?
C2 C3 C23 120.09(16) . . ?
C2 C3 H3A 120.0 . . ?
C23 C3 H3A 120.0 . . ?
C1 C4 C23 120.77(16) . . ?
C1 C4 H4 119.6 . . ?
C23 C4 H4 119.6 . . ?
C30 C5 C6 120.08(15) . . ?
C30 C5 H5A 120.0 . . ?
C6 C5 H5A 120.0 . . ?
C32 C6 C5 119.51(15) . . ?
C32 C6 C31 119.60(15) . . ?
C5 C6 C31 120.85(15) . . ?
C30 C7 C33 118.99(15) . . ?
C30 C7 C29 119.98(14) . . ?
C33 C7 C29 120.98(14) . . ?
C28 O7 H7 109.5 . . ?
C27 C24 C10 118.79(14) . . ?
C27 C24 C8 119.64(15) . . ?
C10 C24 C8 121.53(15) . . ?
C29 C8 C24 120.95(14) . . ?
C29 C8 C23 122.16(14) . . ?
C24 C8 C23 116.88(14) . . ?
C36 C9 C34 120.84(15) . . ?
C36 C9 H9 119.6 . . ?
C34 C9 H9 119.6 . . ?
C25 C10 C24 120.53(15) . . ?
C25 C10 H10 119.7 . . ?
C24 C10 H10 119.7 . . ?
C25 C26 C11 119.55(15) . . ?
C25 C26 C28 119.68(15) . . ?
C11 C26 C28 120.64(15) . . ?
C27 C11 C26 120.15(16) . . ?
C27 C11 H11 119.9 . . ?
C26 C11 H11 119.9 . . ?
C1 C22 C2 119.37(16) . . ?
C1 C22 C21 120.77(19) . . ?
C2 C22 C21 119.86(19) . . ?
O9 C21 O1 122.6(2) . . ?
O9 C21 C22 120.3(2) . . ?
O1 C21 C22 117.0(2) . . ?
C20 C20 C45 125.8(3) 3_756 . ?
C20 C20 H20 117.1 3_756 . ?
C45 C20 H20 117.1 . . ?
C10 C25 C26 120.16(15) . . ?
C10 C25 H25 119.9 . . ?
C26 C25 H25 119.9 . . ?
C11 C27 C24 120.49(15) . . ?
C11 C27 H27 119.8 . . ?
C24 C27 H27 119.8 . . ?
C8 C29 C7 121.94(14) . . ?
C8 C29 C34 121.92(14) . . ?
C7 C29 C34 116.12(14) . . ?
C5 C30 C7 120.61(15) . . ?
C5 C30 H30 119.7 . . ?
C7 C30 H30 119.7 . . ?
O4 C31 O3 124.73(16) . . ?
O4 C31 C6 123.43(16) . . ?
O3 C31 C6 111.82(15) . . ?
C33 C32 C6 120.23(15) . . ?
C33 C32 H32 119.9 . . ?
C6 C32 H32 119.9 . . ?
C32 C33 C7 120.29(15) . . ?
C32 C33 H33 119.9 . . ?
C7 C33 H33 119.9 . . ?
C9 C34 C35 119.01(15) . . ?
C9 C34 C29 120.84(15) . . ?
C35 C34 C29 120.15(15) . . ?
C37 C35 C34 120.37(16) . . ?
C37 C35 H35 119.8 . . ?
C34 C35 H35 119.8 . . ?
C9 C36 C38 119.62(16) . . ?
C9 C36 H36 120.2 . . ?
C38 C36 H36 120.2 . . ?
C35 C37 C38 120.29(15) . . ?
C35 C37 H37 119.9 . . ?
C38 C37 H37 119.9 . . ?
C37 C38 C36 119.83(15) . . ?
C37 C38 C39 118.48(15) . . ?
C36 C38 C39 121.67(15) . . ?
O6 C39 O5 122.27(15) . . ?
O6 C39 C38 121.99(16) . . ?
O5 C39 C38 115.73(15) . . ?
C40 C40 C41 126.2(2) 3_565 . ?
C40 C40 H40 116.9 3_565 . ?
C41 C40 H40 116.9 . . ?
C13 C41 C12 116.50(15) . . ?
C13 C41 C40 120.31(16) . . ?
C12 C41 C40 123.19(16) . . ?
N3 C42 C13 123.17(17) . . ?
N3 C42 H42 118.4 . . ?
C13 C42 H42 118.4 . . ?
N1 C43 C44 123.4(2) . . ?
N1 C43 H43 118.3 . . ?
C44 C43 H43 118.3 . . ?
C43 C44 C45 119.7(2) . . ?
C43 C44 H44 120.2 . . ?
C45 C44 H44 120.2 . . ?
C44 C45 C18 117.21(18) . . ?
C44 C45 C20 118.9(2) . . ?
C18 C45 C20 123.9(2) . . ?
C14 C12 C41 119.99(17) . . ?
C14 C12 H12 120.0 . . ?
C41 C12 H12 120.0 . . ?
C19 N1 C43 117.37(17) . . ?
N1 C19 C18 123.0(2) . . ?
N1 C19 H19 118.5 . . ?
C18 C19 H19 118.5 . . ?
C19 C18 C45 119.3(2) . . ?
C19 C18 H18 120.4 . . ?
C45 C18 H18 120.4 . . ?
C42 N3 C14 117.49(15) . . ?
C42 C13 C41 119.85(17) . . ?
C42 C13 H13 120.1 . . ?
C41 C13 H13 120.1 . . ?
N3 C14 C12 122.98(17) . . ?
N3 C14 H14 118.5 . . ?
C12 C14 H14 118.5 . . ?
N2 C15 C16 162.8(8) . . ?
C15 C16 H16A 109.5 . . ?
C15 C16 H16B 109.5 . . ?
H16A C16 H16B 109.5 . . ?
C15 C16 H16C 109.5 . . ?
H16A C16 H16C 109.5 . . ?
H16B C16 H16C 109.5 . . ?
C17 O2 H2A 109.5 . . ?
O2 C17 H17A 109.5 . . ?
O2 C17 H17B 109.5 . . ?
H17A C17 H17B 109.5 . . ?
O2 C17 H17C 109.5 . . ?
H17A C17 H17C 109.5 . . ?
H17B C17 H17C 109.5 . . ?

loop_
_geom_bond_atom_site_label_1
_geom_bond_atom_site_label_2
_geom_bond_distance
_geom_bond_site_symmetry_2
_geom_bond_publ_flag
O1 C21 1.296(3) . ?
O1 H1 0.87(3) . ?
C2 C3 1.387(3) . ?
C2 C22 1.395(3) . ?
C2 H2 0.9300 . ?
O3 C31 1.326(2) . ?
O3 H3 1.01(3) . ?
O5 C39 1.309(2) . ?
O5 H5 0.93(3) . ?
C1 C4 1.384(2) . ?
C1 C22 1.388(3) . ?
C1 H1A 0.9300 . ?
C28 O8 1.222(2) . ?
C28 O7 1.308(2) . ?
C28 C26 1.503(2) . ?
C23 C3 1.395(2) . ?
C23 C4 1.402(2) . ?
C23 C8 1.494(2) . ?
C3 H3A 0.9300 . ?
C4 H4 0.9300 . ?
O4 C31 1.200(2) . ?
C5 C30 1.386(2) . ?
C5 C6 1.398(2) . ?
C5 H5A 0.9300 . ?
C6 C32 1.393(2) . ?
C6 C31 1.501(2) . ?
O6 C39 1.234(2) . ?
C7 C30 1.395(2) . ?
C7 C33 1.400(2) . ?
C7 C29 1.491(2) . ?
O7 H7 1.02(3) . ?
C24 C27 1.398(2) . ?
C24 C10 1.401(2) . ?
C24 C8 1.494(2) . ?
C8 C29 1.355(2) . ?
C9 C36 1.385(2) . ?
C9 C34 1.395(2) . ?
C9 H9 0.9300 . ?
O9 C21 1.241(3) . ?
C10 C25 1.385(2) . ?
C10 H10 0.9300 . ?
C26 C25 1.393(2) . ?
C26 C11 1.396(2) . ?
C11 C27 1.386(2) . ?
C11 H11 0.9300 . ?
C22 C21 1.483(3) . ?
C20 C20 1.311(4) 3_756 ?
C20 C45 1.475(3) . ?
C20 H20 0.9300 . ?
C25 H25 0.9300 . ?
C27 H27 0.9300 . ?
C29 C34 1.493(2) . ?
C30 H30 0.9300 . ?
C32 C33 1.389(2) . ?
C32 H32 0.9300 . ?
C33 H33 0.9300 . ?
C34 C35 1.399(2) . ?
C35 C37 1.380(2) . ?
C35 H35 0.9300 . ?
C36 C38 1.396(2) . ?
C36 H36 0.9300 . ?
C37 C38 1.394(2) . ?
C37 H37 0.9300 . ?
C38 C39 1.481(2) . ?
C40 C40 1.329(4) 3_565 ?
C40 C41 1.473(2) . ?
C40 H40 0.9300 . ?
C41 C13 1.393(3) . ?
C41 C12 1.396(3) . ?
C42 N3 1.333(2) . ?
C42 C13 1.382(3) . ?
C42 H42 0.9300 . ?
C43 N1 1.332(3) . ?
C43 C44 1.378(3) . ?
C43 H43 0.9300 . ?
C44 C45 1.382(3) . ?
C44 H44 0.9300 . ?
C45 C18 1.391(3) . ?
C12 C14 1.378(2) . ?
C12 H12 0.9300 . ?
N1 C19 1.331(3) . ?
C19 C18 1.389(3) . ?
C19 H19 0.9300 . ?
C18 H18 0.9300 . ?
N3 C14 1.339(2) . ?
C13 H13 0.9300 . ?
C14 H14 0.9300 . ?
N2 C15 1.061(6) . ?
C15 C16 1.520(7) . ?
C16 H16A 0.9600 . ?
C16 H16B 0.9600 . ?
C16 H16C 0.9600 . ?
O2 C17 1.275(6) . ?
O2 H2A 0.8200 . ?
C17 H17A 0.9600 . ?
C17 H17B 0.9600 . ?
C17 H17C 0.9600 . ?

loop_
_geom_torsion_atom_site_label_1
_geom_torsion_atom_site_label_2
_geom_torsion_atom_site_label_3
_geom_torsion_atom_site_label_4
_geom_torsion
_geom_torsion_site_symmetry_1
_geom_torsion_site_symmetry_2
_geom_torsion_site_symmetry_3
_geom_torsion_site_symmetry_4
_geom_torsion_publ_flag
C22 C2 C3 C23 2.1(3) . . . . ?
C4 C23 C3 C2 -6.1(3) . . . . ?
C8 C23 C3 C2 173.41(16) . . . . ?
C22 C1 C4 C23 0.0(3) . . . . ?
C3 C23 C4 C1 5.1(2) . . . . ?
C8 C23 C4 C1 -174.43(15) . . . . ?
C30 C5 C6 C32 -3.8(2) . . . . ?
C30 C5 C6 C31 174.04(15) . . . . ?
C27 C24 C8 C29 -129.50(17) . . . . ?
C10 C24 C8 C29 48.2(2) . . . . ?
C27 C24 C8 C23 49.6(2) . . . . ?
C10 C24 C8 C23 -132.72(16) . . . . ?
C3 C23 C8 C29 -133.50(17) . . . . ?
C4 C23 C8 C29 46.0(2) . . . . ?
C3 C23 C8 C24 47.4(2) . . . . ?
C4 C23 C8 C24 -133.13(16) . . . . ?
C27 C24 C10 C25 5.5(2) . . . . ?
C8 C24 C10 C25 -172.15(15) . . . . ?
O8 C28 C26 C25 -14.1(2) . . . . ?
O7 C28 C26 C25 170.11(15) . . . . ?
O8 C28 C26 C11 161.90(17) . . . . ?
O7 C28 C26 C11 -13.9(2) . . . . ?
C25 C26 C11 C27 4.0(2) . . . . ?
C28 C26 C11 C27 -171.94(15) . . . . ?
C4 C1 C22 C2 -4.1(3) . . . . ?
C4 C1 C22 C21 175.29(18) . . . . ?
C3 C2 C22 C1 3.0(3) . . . . ?
C3 C2 C22 C21 -176.34(18) . . . . ?
C1 C22 C21 O9 171.8(2) . . . . ?
C2 C22 C21 O9 -8.9(3) . . . . ?
C1 C22 C21 O1 -11.7(3) . . . . ?
C2 C22 C21 O1 167.69(19) . . . . ?
C24 C10 C25 C26 -1.1(2) . . . . ?
C11 C26 C25 C10 -3.7(2) . . . . ?
C28 C26 C25 C10 172.31(15) . . . . ?
C26 C11 C27 C24 0.4(3) . . . . ?
C10 C24 C27 C11 -5.2(2) . . . . ?
C8 C24 C27 C11 172.54(15) . . . . ?
C24 C8 C29 C7 -173.62(14) . . . . ?
C23 C8 C29 C7 7.3(2) . . . . ?
C24 C8 C29 C34 7.8(2) . . . . ?
C23 C8 C29 C34 -171.32(15) . . . . ?
C30 C7 C29 C8 54.4(2) . . . . ?
C33 C7 C29 C8 -122.82(18) . . . . ?
C30 C7 C29 C34 -126.88(16) . . . . ?
C33 C7 C29 C34 55.9(2) . . . . ?
C6 C5 C30 C7 0.1(2) . . . . ?
C33 C7 C30 C5 4.6(2) . . . . ?
C29 C7 C30 C5 -172.66(15) . . . . ?
C32 C6 C31 O4 -3.1(3) . . . . ?
C5 C6 C31 O4 179.07(18) . . . . ?
C32 C6 C31 O3 175.23(15) . . . . ?
C5 C6 C31 O3 -2.6(2) . . . . ?
C5 C6 C32 C33 2.7(2) . . . . ?
C31 C6 C32 C33 -175.19(15) . . . . ?
C6 C32 C33 C7 2.1(3) . . . . ?
C30 C7 C33 C32 -5.8(2) . . . . ?
C29 C7 C33 C32 171.52(15) . . . . ?
C36 C9 C34 C35 -2.1(2) . . . . ?
C36 C9 C34 C29 177.88(15) . . . . ?
C8 C29 C34 C9 -124.29(18) . . . . ?
C7 C29 C34 C9 57.0(2) . . . . ?
C8 C29 C34 C35 55.7(2) . . . . ?
C7 C29 C34 C35 -123.02(16) . . . . ?
C9 C34 C35 C37 1.3(2) . . . . ?
C29 C34 C35 C37 -178.69(15) . . . . ?
C34 C9 C36 C38 1.4(3) . . . . ?
C34 C35 C37 C38 0.2(2) . . . . ?
C35 C37 C38 C36 -1.0(3) . . . . ?
C35 C37 C38 C39 -179.61(15) . . . . ?
C9 C36 C38 C37 0.2(3) . . . . ?
C9 C36 C38 C39 178.77(16) . . . . ?
C37 C38 C39 O6 5.7(3) . . . . ?
C36 C38 C39 O6 -172.91(16) . . . . ?
C37 C38 C39 O5 -173.51(16) . . . . ?
C36 C38 C39 O5 7.9(2) . . . . ?
C40 C40 C41 C13 -168.2(2) 3_565 . . . ?
C40 C40 C41 C12 11.3(4) 3_565 . . . ?
N1 C43 C44 C45 -0.9(3) . . . . ?
C43 C44 C45 C18 1.3(3) . . . . ?
C43 C44 C45 C20 -178.7(2) . . . . ?
C20 C20 C45 C44 170.4(3) 3_756 . . . ?
C20 C20 C45 C18 -9.5(4) 3_756 . . . ?
C13 C41 C12 C14 1.4(3) . . . . ?
C40 C41 C12 C14 -178.15(17) . . . . ?
C44 C43 N1 C19 0.2(3) . . . . ?
C43 N1 C19 C18 0.1(3) . . . . ?
N1 C19 C18 C45 0.4(3) . . . . ?
C44 C45 C18 C19 -1.0(3) . . . . ?
C20 C45 C18 C19 178.9(2) . . . . ?
C13 C42 N3 C14 0.5(3) . . . . ?
N3 C42 C13 C41 0.5(3) . . . . ?
C12 C41 C13 C42 -1.4(3) . . . . ?
C40 C41 C13 C42 178.14(18) . . . . ?
C42 N3 C14 C12 -0.5(3) . . . . ?
C41 C12 C14 N3 -0.5(3) . . . . ?
